data_4116603
loop_
_publ_author_name
'Akiko Kobayashi'
'Hisashi Tanaka'
'Mieko Kumasaki'
'Hajime Torii'
'Bakhyt Narymbetov'
'Takahumi Adachi'

_publ_contact_author
;
    Akiko Kobayashi
    Research Centre for Spectrochemistry, Graduate School of Science, The
University of Tokyo
    Hongo, Bunkyo-ku, Tokyo 113-0033, Japan
;
_publ_contact_author_email ' akiko@chem.s.u-tokyo.ac.jp '
_publ_contact_author_fax ' 81(3)5841 4417 '
_publ_contact_author_phone ' 81(3)5841 4417 '
_publ_section_title
;
 Origin of the High Electrical Conductivity of Neutral [Ni(ptdt)2]
 (ptdt2-= propylenedithiotetrathiafulvalenedithiolate): A Route to Neutral
 Molecular Metal
;
_journal_name_full 'Journal of the American Chemical Society'
_journal_page_first 10763
_journal_page_last 10771
_journal_paper_doi 10.1021/ja9921017
_journal_volume 121
_journal_year 1999
_chemical_compound_source 'electrochemical oxidation'
_chemical_formula_moiety 'C18 H12 Ni S16 '
_chemical_formula_sum 'C18 H12 Ni S16'
_chemical_formula_weight 799.95
_chemical_name_common 'Ni(ptdt)2  296K'
_space_group_IT_number 12
_symmetry_cell_setting monoclinic
_symmetry_Int_Tables_number 12
_symmetry_space_group_name_Hall '-C 2y'
_symmetry_space_group_name_H-M 'C 1 2/m 1'
_cell_angle_alpha 90
_cell_angle_beta 108.74(6)
_cell_angle_gamma 90
_cell_formula_units_Z 2
_cell_length_a 10.096(4)
_cell_length_b 11.802(4)
_cell_length_c 12.42(1)
_cell_measurement_temperature 296
_cell_volume 1401.4(14)
_computing_cell_refinement 'MAC IP Control'
_computing_data_collection 'MAC IP Control'
_computing_data_reduction teXsan
_computing_molecular_graphics ORTEP
_computing_publication_material teXsan
_computing_structure_refinement teXsan
_computing_structure_solution SIR92
_diffrn_ambient_temperature 296
_diffrn_measurement_device 'Mac science DIP-320'
_diffrn_radiation_detector 'Imaging plate'
_diffrn_radiation_monochromator graphite
_diffrn_radiation_source ' rotating anode'
_diffrn_radiation_type 'Mo K\a'
_diffrn_radiation_wavelength 0.7107
_diffrn_reflns_av_R_equivalents 0.053
_diffrn_reflns_av_sigmaI/netI 0.059
_diffrn_reflns_limit_h_max 5
_diffrn_reflns_limit_h_min -13
_diffrn_reflns_limit_k_max 6
_diffrn_reflns_limit_k_min -16
_diffrn_reflns_limit_l_max 17
_diffrn_reflns_limit_l_min -16
_diffrn_reflns_number 2800
_diffrn_reflns_reduction_process 'Lp corrections applied'
_diffrn_reflns_theta_max 61.0
_diffrn_reflns_theta_min 0.00
_exptl_absorpt_coefficient_mu 1.898
_exptl_absorpt_correction_type none
_exptl_crystal_colour black
_exptl_crystal_density_diffrn 1.896
_exptl_crystal_description plate
_exptl_crystal_F_000 808.00
_exptl_crystal_size_max 0.40
_exptl_crystal_size_mid 0.30
_exptl_crystal_size_min 0.10
_refine_diff_density_max 3.69
_refine_diff_density_min -1.07
_refine_ls_extinction_method none
_refine_ls_goodness_of_fit_obs 0.140
_refine_ls_hydrogen_treatment noref
_refine_ls_matrix_type full
_refine_ls_number_constraints 0
_refine_ls_number_parameters 86
_refine_ls_number_reflns 1968
_refine_ls_number_restraints 0
_refine_ls_R_factor_obs 0.0873
_refine_ls_shift/esd_max 0.1140
_refine_ls_shift/esd_mean 0.0140
_refine_ls_structure_factor_coef F
_refine_ls_weighting_details w=1/[\s^2^(Fo)+0.00000|Fo|^2^]
_refine_ls_weighting_scheme calc
_refine_ls_wR_factor_obs 0.1498
_reflns_number_observed 1968
_reflns_number_total 2580
_reflns_observed_criterion >3.0sigma(I)
_cod_data_source_file ja9921017_1.cif
_cod_data_source_block A_TEXRAY.INF_file_is_not_p
_cod_depositor_comments
;
The following automatic conversions were performed:

'_refine_ls_weighting_scheme' value ' w=1/[\s^2^(Fo)+0.00000|Fo|^2^]'
was changed to 'calc'. New tag '_refine_ls_weighting_details' was
created. The value of the new tag was set to
'w=1/[\s^2^(Fo)+0.00000|Fo|^2^]'.

Automatic conversion script
Id: cif_fix_values 3143 2015-03-26 13:38:13Z robertas 
;
_cod_original_cell_volume 1401(1)
_cod_original_sg_symbol_H-M 'C 2/m '
_cod_original_formula_sum 'C18 H12 Ni S16 '
_cod_database_code 4116603

loop_
_symmetry_equiv_pos_as_xyz
x,y,z
x,-y,z
-x,-y,-z
-x,y,-z
1/2+x,1/2+y,z
1/2+x,1/2-y,z
1/2-x,1/2-y,-z
1/2-x,1/2+y,-z

loop_
_atom_site_aniso_label
_atom_site_aniso_U_11
_atom_site_aniso_U_22
_atom_site_aniso_U_33
_atom_site_aniso_U_12
_atom_site_aniso_U_13
_atom_site_aniso_U_23
Ni1 0.0236(4) 0.0388(5) 0.0461(4) 0.0002 0.0118(3) 0.0000
S1 0.0263(4) 0.0374(5) 0.0634(5) 0.0024(3) 0.0116(4) 0.0002(3)
S2 0.0272(4) 0.0394(5) 0.0653(5) -0.0004(3) 0.0103(4) -0.0027(4)
S3 0.0331(5) 0.0407(5) 0.0642(6) 0.0017(4) 0.0074(4) -0.0004(4)
S4 0.0403(6) 0.0646(6) 0.0641(6) -0.0111(5) 0.0076(4) -0.0156(5)
C1 0.019(1) 0.043(2) 0.052(2) -0.002(1) 0.011(1) 0.001(1)
C2 0.022(2) 0.045(3) 0.053(3) 0.0002 0.004(2) 0.0000
C3 0.029(2) 0.041(2) 0.051(2) 0.0002 0.007(2) 0.0000
C4 0.028(2) 0.050(2) 0.046(2) -0.001(1) 0.005(1) -0.001(1)
C5 0.045(2) 0.089(3) 0.060(2) -0.014(2) 0.018(2) 0.000(2)
C6 0.021(3) 0.128(7) 0.073(4) 0.0004 0.011(2) 0.0000

loop_
_atom_site_label
_atom_site_fract_x
_atom_site_fract_y
_atom_site_fract_z
_atom_site_U_iso_or_equiv
_atom_site_thermal_displace_type
_atom_site_calc_flag
_atom_site_occupancy
_atom_site_refinement_flags
Ni1 1.0000 0.0000 1.0000 0.0360(2) Uani d 0.25 S
S1 0.84282(9) -0.13418(8) 0.96098(9) 0.0431(2) Uani d 1.00 .
S2 0.5266(1) -0.12532(8) 0.86971(10) 0.0451(2) Uani d 1.00 .
S3 0.1861(1) -0.12382(8) 0.75820(10) 0.0480(3) Uani d 1.00 .
S4 -0.0996(1) -0.1481(1) 0.5922(1) 0.0585(3) Uani d 1.00 .
C1 0.6883(3) -0.0586(3) 0.9171(3) 0.0381(8) Uani d 1.00 .
C2 0.4307(5) 0.0000 0.8371(4) 0.042(1) Uani d 0.50 S
C3 0.2868(6) 0.0000 0.7912(5) 0.042(1) Uani d 0.50 S
C4 0.0319(4) -0.0575(3) 0.6717(3) 0.0429(9) Uani d 1.00 .
C5 -0.2482(5) -0.1118(5) 0.6370(4) 0.064(1) Uani d 1.00 .
C6 -0.3218(7) 0.0000 0.5898(7) 0.075(2) Uani d 0.50 S
H1 -0.3149 -0.1716 0.6153 0.0791 Uiso calc 1.00 .
H2 -0.2165 -0.1061 0.7184 0.0791 Uiso calc 1.00 .
H3 -0.4109 0.0000 0.6001 0.0860 Uiso calc 0.50 .
H4 -0.3353 0.0000 0.5093 0.0860 Uiso calc 0.50 .

loop_
_atom_type_symbol
_atom_type_oxidation_number
_atom_type_number_in_cell
_atom_type_scat_dispersion_real
_atom_type_scat_dispersion_imag
_atom_type_scat_source
Ni 0 2 0.339 1.112
;International Tables for Crystallography
(1992, Vol. C, Tables 4.2.6.8 and 6.1.1.1)
;
S 0 32 0.125 0.123
;International Tables for Crystallography
(1992, Vol. C, Tables 4.2.6.8 and 6.1.1.1)
;
C 0 36 0.003 0.002
;International Tables for Crystallography
(1992, Vol. C, Tables 4.2.6.8 and 6.1.1.1)
;
H 0 24 0.000 0.000
;International Tables for Crystallography
(1992, Vol. C, Table 6.1.1.2)
;

loop_
_geom_angle_atom_site_label_1
_geom_angle_atom_site_label_2
_geom_angle_atom_site_label_3
_geom_angle
_geom_angle_site_symmetry_1
_geom_angle_site_symmetry_2
_geom_angle_site_symmetry_3
_geom_angle_publ_flag
S1 NI1 S1 92.99(5) 1_555 1_555 2_555 yes
S1 NI1 S1 180.0 1_555 1_555 3_757 yes
S1 NI1 S1 87.01(5) 1_555 1_555 4_757 yes
S1 NI1 S1 87.01(5) 2_555 1_555 3_757 yes
S1 NI1 S1 180.0 2_555 1_555 4_757 yes
S1 NI1 S1 92.99(5) 3_757 1_555 4_757 yes
NI1 S1 C1 102.4(1) 1_555 1_555 1_555 yes
C1 S2 C2 94.9(2) 1_555 1_555 1_555 yes
C3 S3 C4 96.0(2) 1_555 1_555 1_555 yes
C4 S4 C5 103.7(2) 1_555 1_555 1_555 yes
C4 S4 H1 125.6(2) 1_555 1_555 1_555 no
C4 S4 H2 86.9(2) 1_555 1_555 1_555 no
C5 S4 H1 23.1(2) 1_555 1_555 1_555 no
C5 S4 H2 23.4(2) 1_555 1_555 1_555 no
H1 S4 H2 39.44(2) 1_555 1_555 1_555 no
S1 C1 S2 121.9(2) 1_555 1_555 1_555 yes
S1 C1 C1 121.1(1) 1_555 1_555 2_555 yes
S2 C1 C1 117.0(1) 1_555 1_555 2_555 yes
S2 C2 S2 116.1(3) 1_555 1_555 2_555 yes
S2 C2 C3 121.9(1) 1_555 1_555 1_555 yes
S2 C2 C3 121.9(1) 2_555 1_555 1_555 yes
S3 C3 S3 113.1(3) 1_555 1_555 2_555 yes
S3 C3 C2 123.5(1) 1_555 1_555 1_555 yes
S3 C3 C2 123.5(1) 2_555 1_555 1_555 yes
S3 C4 S4 115.8(2) 1_555 1_555 1_555 yes
S3 C4 C4 116.3(1) 1_555 1_555 2_555 yes
S4 C4 C4 127.8(1) 1_555 1_555 2_555 yes
S4 C5 C6 115.6(4) 1_555 1_555 1_555 yes
S4 C5 H1 108.5(4) 1_555 1_555 1_555 no
S4 C5 H2 108.1(4) 1_555 1_555 1_555 no
S4 C5 H3 140.4(3) 1_555 1_555 1_555 no
S4 C5 H4 96.1(2) 1_555 1_555 1_555 no
C6 C5 H1 108.5(5) 1_555 1_555 1_555 no
C6 C5 H2 107.4(6) 1_555 1_555 1_555 no
C6 C5 H3 26.2(3) 1_555 1_555 1_555 no
C6 C5 H4 27.0(3) 1_555 1_555 1_555 no
H1 C5 H2 108.5(5) 1_555 1_555 1_555 no
H1 C5 H3 88.3(4) 1_555 1_555 1_555 no
H1 C5 H4 99.8(4) 1_555 1_555 1_555 no
H2 C5 H3 99.4(4) 1_555 1_555 1_555 no
H2 C5 H4 133.7(5) 1_555 1_555 1_555 no
H3 C5 H4 44.8(1) 1_555 1_555 1_555 no
C5 C6 C5 118.5(6) 1_555 1_555 2_555 yes
C5 C6 H1 26.2(2) 1_555 1_555 1_555 no
C5 C6 H1 143.4(5) 1_555 1_555 2_555 no
C5 C6 H2 26.7(2) 1_555 1_555 1_555 no
C5 C6 H2 99.3(4) 1_555 1_555 2_555 no
C5 C6 H3 108.2(5) 1_555 1_555 1_555 no
C5 C6 H4 106.6(4) 1_555 1_555 1_555 no
C5 C6 H1 143.4(5) 2_555 1_555 1_555 no
C5 C6 H1 26.2(2) 2_555 1_555 2_555 no
C5 C6 H2 99.3(4) 2_555 1_555 1_555 no
C5 C6 H2 26.7(2) 2_555 1_555 2_555 no
C5 C6 H3 108.2(5) 2_555 1_555 1_555 no
C5 C6 H4 106.6(4) 2_555 1_555 1_555 no
H1 C6 H1 163.1(5) 1_555 1_555 2_555 no
H1 C6 H2 44.62(8) 1_555 1_555 1_555 no
H1 C6 H2 120.2(4) 1_555 1_555 2_555 no
H1 C6 H3 88.0(2) 1_555 1_555 1_555 no
H1 C6 H4 98.4(2) 1_555 1_555 1_555 no
H1 C6 H2 120.2(4) 2_555 1_555 1_555 no
H1 C6 H2 44.62(8) 2_555 1_555 2_555 no
H1 C6 H3 88.0(2) 2_555 1_555 1_555 no
H1 C6 H4 98.4(2) 2_555 1_555 1_555 no
H2 C6 H2 75.8(3) 1_555 1_555 2_555 no
H2 C6 H3 99.9(5) 1_555 1_555 1_555 no
H2 C6 H4 132.5(4) 1_555 1_555 1_555 no
H2 C6 H3 99.9(5) 2_555 1_555 1_555 no
H2 C6 H4 132.5(4) 2_555 1_555 1_555 no
H3 C6 H4 108.5(7) 1_555 1_555 1_555 no

loop_
_geom_bond_atom_site_label_1
_geom_bond_atom_site_label_2
_geom_bond_distance
_geom_bond_site_symmetry_1
_geom_bond_site_symmetry_2
_geom_bond_publ_flag
NI1 S1 2.183(1) 1_555 1_555 yes
NI1 S1 2.183(1) 1_555 2_555 yes
NI1 S1 2.183(1) 1_555 3_757 yes
NI1 S1 2.183(1) 1_555 4_757 yes
S1 C1 1.726(4) 1_555 1_555 yes
S2 C1 1.736(4) 1_555 1_555 yes
S2 C2 1.743(3) 1_555 1_555 yes
S3 C3 1.752(3) 1_555 1_555 yes
S3 C4 1.765(4) 1_555 1_555 yes
S4 C4 1.743(4) 1_555 1_555 yes
S4 C5 1.811(6) 1_555 1_555 yes
C1 C1 1.384(8) 1_555 2_555 yes
C2 C3 1.380(7) 1_555 1_555 yes
C4 C4 1.357(8) 1_555 2_555 yes
C5 C6 1.535(7) 1_555 1_555 yes

loop_
_geom_contact_atom_site_label_1
_geom_contact_atom_site_label_2
_geom_contact_distance
_geom_contact_site_symmetry_1
_geom_contact_site_symmetry_2
S1 S2 3.526(1) 1_555 7_647
S1 S3 3.594(2) 1_555 4_657
S2 S2 3.446(2) 1_555 4_657
S4 S4 3.499(3) 1_555 4_556
C6 C6 3.57(1) 1_555 3_456
